data_7703100
loop_
_publ_author_name
'Thu\'ery, Pierre'
'Atoini, Youssef'
'Harrowfield, Jack'

_publ_section_title
;
 Zero-, mono- and diperiodic uranyl ion complexes with the diphenate
 dianion: influences of transition metal ion coordination and differential
 U<sup>VI</sup> chelation.
;
_journal_issue 3
_journal_name_full 'Dalton transactions (Cambridge, England : 2003)'
_journal_page_first 817
_journal_page_last 828
_journal_paper_doi 10.1039/c9dt04126e
_journal_volume 49
_journal_year 2020
_chemical_formula_sum 'C44 H52 Cu N6 O18 U2'
_chemical_formula_weight 1492.51
_space_group_crystal_system triclinic
_space_group_IT_number 2
_space_group_name_Hall '-P 1'
_space_group_name_H-M_alt 'P -1'
_atom_sites_solution_hydrogens mixed
_atom_sites_solution_primary dual
_atom_sites_solution_secondary difmap
_audit_creation_method SHELXL-2017/1
_audit_update_record
;
2019-10-11 deposited with the CCDC.	2019-12-11 downloaded from the CCDC.
;
_cell_angle_alpha 82.508(5)
_cell_angle_beta 73.613(5)
_cell_angle_gamma 67.945(4)
_cell_formula_units_Z 1
_cell_length_a 9.4464(8)
_cell_length_b 9.6422(10)
_cell_length_c 15.0190(12)
_cell_measurement_reflns_used 56007
_cell_measurement_temperature 100(2)
_cell_measurement_theta_max 25.68
_cell_measurement_theta_min 2.66
_cell_volume 1215.92(19)
_computing_cell_refinement 'HKL2000 (Otwinowski & Minor, 1997)'
_computing_data_collection 'COLLECT (Nonius, 1998)'
_computing_data_reduction 'HKL2000 (Otwinowski & Minor, 1997)'
_computing_molecular_graphics 'SHELXTL (Sheldrick, 2008)'
_computing_publication_material 'SHELXTL (Sheldrick, 2008); PLATON (Spek, 2003)'
_computing_structure_refinement 'SHELXL (Sheldrick, 2015)'
_computing_structure_solution 'SHELXT (Sheldrick, 2015)'
_diffrn_ambient_temperature 100(2)
_diffrn_measured_fraction_theta_full 0.998
_diffrn_measured_fraction_theta_max 0.998
_diffrn_measurement_device_type 'Nonius Kappa-CCD area-detector diffractometer'
_diffrn_measurement_method '2 \f and 12 \w scans with 2\% steps (737 frames)'
_diffrn_radiation_monochromator graphite
_diffrn_radiation_source 'fine-focus sealed tube'
_diffrn_radiation_type MoK\a
_diffrn_radiation_wavelength 0.71073
_diffrn_reflns_av_R_equivalents 0.1037
_diffrn_reflns_av_unetI/netI 0.1166
_diffrn_reflns_Laue_measured_fraction_full 0.998
_diffrn_reflns_Laue_measured_fraction_max 0.998
_diffrn_reflns_limit_h_max 11
_diffrn_reflns_limit_h_min -11
_diffrn_reflns_limit_k_max 11
_diffrn_reflns_limit_k_min -11
_diffrn_reflns_limit_l_max 18
_diffrn_reflns_limit_l_min -18
_diffrn_reflns_number 56007
_diffrn_reflns_point_group_measured_fraction_full 0.998
_diffrn_reflns_point_group_measured_fraction_max 0.998
_diffrn_reflns_theta_full 25.242
_diffrn_reflns_theta_max 25.679
_diffrn_reflns_theta_min 2.660
_diffrn_standards_decay_% 0
_diffrn_standards_interval_time 0
_diffrn_standards_number 0
_exptl_absorpt_coefficient_mu 7.157
_exptl_absorpt_correction_T_max 0.606
_exptl_absorpt_correction_T_min 0.356
_exptl_absorpt_correction_type multi-scan
_exptl_absorpt_process_details 'SCALEPACK (Otwinowski & Minor, 1997)'
_exptl_crystal_colour 'translucent light orange'
_exptl_crystal_density_diffrn 2.038
_exptl_crystal_description platelet
_exptl_crystal_F_000 715
_exptl_crystal_size_max 0.14
_exptl_crystal_size_mid 0.14
_exptl_crystal_size_min 0.07
_refine_diff_density_max 1.546
_refine_diff_density_min -1.398
_refine_diff_density_rms 0.175
_refine_ls_extinction_method none
_refine_ls_goodness_of_fit_ref 0.965
_refine_ls_hydrogen_treatment mixed
_refine_ls_matrix_type full
_refine_ls_number_parameters 331
_refine_ls_number_reflns 4604
_refine_ls_number_restraints 2
_refine_ls_restrained_S_all 0.965
_refine_ls_R_factor_all 0.0550
_refine_ls_R_factor_gt 0.0393
_refine_ls_shift/su_max 0.001
_refine_ls_shift/su_mean 0.000
_refine_ls_structure_factor_coef Fsqd
_refine_ls_weighting_details 'w=1/[\s^2^(Fo^2^)+(0.0049P)^2^] where P=(Fo^2^+2Fc^2^)/3'
_refine_ls_weighting_scheme calc
_refine_ls_wR_factor_gt 0.0677
_refine_ls_wR_factor_ref 0.0710
_reflns_Friedel_coverage 0.000
_reflns_number_gt 3761
_reflns_number_total 4604
_reflns_threshold_expression 'I > 2\s(I)'
_cod_data_source_file c9dt04126e1.cif
_cod_data_source_block 8
_cod_depositor_comments 'Adding full bibliography for 7703096--7703104.cif.'
_cod_original_cell_volume 1215.9(2)
_cod_database_code 7703100
_shelx_shelxl_version_number 2017/1
_shelx_space_group_comment
;
The symmetry employed for this shelxl refinement is uniquely defined
by the following loop, which should always be used as a source of
symmetry information in preference to the above space-group names.
They are only intended as comments.
;

loop_
_space_group_symop_operation_xyz
'x, y, z'
'-x, -y, -z'

loop_
_atom_site_label
_atom_site_type_symbol
_atom_site_fract_x
_atom_site_fract_y
_atom_site_fract_z
_atom_site_U_iso_or_equiv
_atom_site_adp_type
_atom_site_occupancy
_atom_site_site_symmetry_order
_atom_site_calc_flag
_atom_site_refinement_flags_posn
_atom_site_refinement_flags_adp
_atom_site_refinement_flags_occupancy
U1 U 0.04625(3) 0.51040(3) 0.81900(2) 0.03275(9) Uani 1 1 d . . .
Cu1 Cu 0.500000 0.500000 0.500000 0.0321(3) Uani 1 2 d S . P
O1 O 0.1629(4) 0.5957(4) 0.8445(4) 0.0319(11) Uani 1 1 d . . .
O2 O -0.0710(4) 0.4269(4) 0.7914(3) 0.0351(11) Uani 1 1 d . . .
O3 O 0.0997(4) 0.3471(4) 0.9414(3) 0.0314(11) Uani 1 1 d . . .
O4 O 0.1809(5) 0.3653(4) 1.0638(4) 0.0367(12) Uani 1 1 d . . .
O5 O 0.2638(4) 0.3435(4) 0.7256(4) 0.0342(12) Uani 1 1 d . . .
O6 O 0.3188(5) 0.1781(5) 0.6180(4) 0.0383(12) Uani 1 1 d . . .
O7 O 0.0837(5) 0.6381(4) 0.6603(4) 0.0393(12) Uani 1 1 d . . .
O8 O -0.1082(5) 0.7715(4) 0.7649(4) 0.0371(12) Uani 1 1 d . . .
O9 O -0.0335(5) 0.8762(5) 0.6315(4) 0.0418(13) Uani 1 1 d . . .
N1 N -0.0223(6) 0.7683(6) 0.6841(5) 0.0372(15) Uani 1 1 d . . .
N2 N 0.7030(6) 0.3491(5) 0.5270(4) 0.0298(13) Uani 1 1 d D . .
H2 H 0.756(6) 0.365(6) 0.4635(15) 0.036 Uiso 1 1 d D U .
N3 N 0.4711(6) 0.3212(5) 0.4619(5) 0.0334(14) Uani 1 1 d D . .
H3 H 0.398(5) 0.308(6) 0.519(2) 0.040 Uiso 1 1 d D U .
C1 C 0.3761(6) 0.2649(6) 0.9274(5) 0.0303(16) Uani 1 1 d . . .
C2 C 0.4257(7) 0.1520(6) 0.8629(5) 0.0336(16) Uani 1 1 d . . .
C3 C 0.5819(7) 0.1049(7) 0.8130(5) 0.0361(17) Uani 1 1 d . . .
H3A H 0.619327 0.025855 0.770934 0.043 Uiso 1 1 calc R U .
C4 C 0.6850(7) 0.1684(7) 0.8222(5) 0.0387(17) Uani 1 1 d . . .
H4 H 0.790737 0.134700 0.785176 0.046 Uiso 1 1 calc R U .
C5 C 0.6374(7) 0.2793(7) 0.8837(5) 0.0352(17) Uani 1 1 d . . .
H5 H 0.708649 0.323900 0.889008 0.042 Uiso 1 1 calc R U .
C6 C 0.4822(7) 0.3262(6) 0.9387(5) 0.0354(17) Uani 1 1 d . . .
H6 H 0.448791 0.399923 0.983855 0.043 Uiso 1 1 calc R U .
C7 C 0.3164(7) 0.0785(6) 0.8551(5) 0.0315(16) Uani 1 1 d . . .
C8 C 0.2550(7) 0.1008(6) 0.7769(5) 0.0318(17) Uani 1 1 d . . .
C9 C 0.1566(7) 0.0286(6) 0.7721(5) 0.0361(17) Uani 1 1 d . . .
H9 H 0.116914 0.042314 0.718879 0.043 Uiso 1 1 calc R U .
C10 C 0.1151(7) -0.0653(6) 0.8460(6) 0.0355(17) Uani 1 1 d . . .
H10 H 0.043018 -0.111278 0.844010 0.043 Uiso 1 1 calc R U .
C11 C 0.1774(7) -0.0909(7) 0.9205(6) 0.043(2) Uani 1 1 d . . .
H11 H 0.151317 -0.157669 0.969086 0.051 Uiso 1 1 calc R U .
C12 C 0.2785(7) -0.0208(6) 0.9267(5) 0.0372(17) Uani 1 1 d . . .
H12 H 0.321702 -0.039879 0.978960 0.045 Uiso 1 1 calc R U .
C13 C 0.2083(7) 0.3287(7) 0.9819(5) 0.0323(16) Uani 1 1 d . . .
C14 C 0.2845(7) 0.2088(7) 0.6983(6) 0.0343(17) Uani 1 1 d . . .
C15 C 0.6865(7) 0.2014(6) 0.5347(5) 0.0336(17) Uani 1 1 d . . .
H15A H 0.615341 0.189879 0.595416 0.040 Uiso 1 1 calc R U .
H15B H 0.790844 0.120783 0.530096 0.040 Uiso 1 1 calc R U .
C16 C 0.6201(7) 0.1907(6) 0.4579(6) 0.0388(19) Uani 1 1 d . . .
H16A H 0.696595 0.191034 0.397322 0.047 Uiso 1 1 calc R U .
H16B H 0.598782 0.096373 0.464818 0.047 Uiso 1 1 calc R U .
C17 C 0.3998(7) 0.3402(6) 0.3817(6) 0.0327(17) Uani 1 1 d . . .
C18 C 0.2378(6) 0.4653(6) 0.4046(5) 0.0299(15) Uani 1 1 d . . .
H18A H 0.177712 0.458024 0.362091 0.036 Uiso 1 1 calc R U .
H18B H 0.181029 0.445718 0.468370 0.036 Uiso 1 1 calc R U .
C19 C 0.2329(7) 0.6262(6) 0.3988(5) 0.0322(16) Uani 1 1 d . . .
H19 H 0.298525 0.645219 0.336820 0.039 Uiso 1 1 calc R U .
C20 C 0.3757(7) 0.1972(6) 0.3677(6) 0.0430(19) Uani 1 1 d . . .
H20A H 0.475384 0.112248 0.362652 0.065 Uiso 1 1 calc R U .
H20B H 0.341004 0.207850 0.310747 0.065 Uiso 1 1 calc R U .
H20C H 0.295228 0.179896 0.420829 0.065 Uiso 1 1 calc R U .
C21 C 0.5098(7) 0.3788(7) 0.2933(6) 0.0432(19) Uani 1 1 d . . .
H21A H 0.549307 0.451569 0.307661 0.065 Uiso 1 1 calc R U .
H21B H 0.451219 0.421649 0.245809 0.065 Uiso 1 1 calc R U .
H21C H 0.598910 0.287657 0.270196 0.065 Uiso 1 1 calc R U .
C22 C 0.0602(6) 0.7347(6) 0.4098(6) 0.0382(18) Uani 1 1 d . . .
H22A H -0.005026 0.715224 0.469968 0.057 Uiso 1 1 calc R U .
H22B H 0.019985 0.719356 0.359871 0.057 Uiso 1 1 calc R U .
H22C H 0.056335 0.838205 0.406466 0.057 Uiso 1 1 calc R U .

loop_
_atom_site_aniso_label
_atom_site_aniso_U_11
_atom_site_aniso_U_22
_atom_site_aniso_U_33
_atom_site_aniso_U_23
_atom_site_aniso_U_13
_atom_site_aniso_U_12
U1 0.03419(14) 0.03535(14) 0.02827(19) -0.00061(12) -0.00660(12) -0.01293(10)
Cu1 0.0328(6) 0.0331(5) 0.0308(8) -0.0001(5) -0.0084(6) -0.0120(5)
O1 0.037(2) 0.028(2) 0.028(3) -0.003(2) -0.006(2) -0.0088(18)
O2 0.037(2) 0.041(2) 0.026(3) -0.007(2) -0.007(2) -0.0106(19)
O3 0.027(2) 0.034(2) 0.028(3) 0.000(2) -0.004(2) -0.0082(18)
O4 0.033(2) 0.039(2) 0.033(4) 0.000(2) -0.008(2) -0.0082(19)
O5 0.036(2) 0.033(2) 0.035(3) 0.003(2) -0.009(2) -0.0160(19)
O6 0.041(3) 0.051(3) 0.025(3) -0.001(3) -0.005(2) -0.021(2)
O7 0.042(2) 0.032(2) 0.034(4) 0.009(2) -0.006(2) -0.007(2)
O8 0.038(2) 0.040(2) 0.030(3) -0.003(2) -0.007(2) -0.010(2)
O9 0.048(3) 0.040(2) 0.033(4) 0.007(2) -0.009(3) -0.014(2)
N1 0.037(3) 0.045(3) 0.030(4) -0.007(3) -0.010(3) -0.013(3)
N2 0.035(3) 0.032(3) 0.025(4) 0.001(3) -0.010(3) -0.014(2)
N3 0.032(3) 0.031(3) 0.032(4) 0.002(3) -0.006(3) -0.008(2)
C1 0.030(3) 0.034(3) 0.026(4) 0.008(3) -0.007(3) -0.014(3)
C2 0.041(4) 0.035(3) 0.029(5) 0.002(3) -0.014(3) -0.016(3)
C3 0.030(3) 0.041(3) 0.031(5) -0.010(3) -0.005(3) -0.004(3)
C4 0.032(3) 0.047(4) 0.027(5) 0.008(4) -0.004(3) -0.008(3)
C5 0.035(4) 0.042(4) 0.029(5) 0.008(3) -0.010(3) -0.017(3)
C6 0.047(4) 0.040(3) 0.027(5) 0.005(3) -0.013(4) -0.023(3)
C7 0.030(3) 0.035(3) 0.029(5) 0.000(3) -0.008(3) -0.010(3)
C8 0.030(3) 0.024(3) 0.037(5) -0.005(3) -0.007(3) -0.006(3)
C9 0.035(3) 0.038(3) 0.031(5) -0.010(3) -0.006(3) -0.007(3)
C10 0.039(4) 0.025(3) 0.041(5) -0.006(3) -0.009(4) -0.009(3)
C11 0.043(4) 0.033(3) 0.051(6) 0.005(4) -0.012(4) -0.014(3)
C12 0.043(4) 0.036(3) 0.034(5) 0.001(3) -0.014(4) -0.013(3)
C13 0.038(4) 0.038(3) 0.021(4) -0.003(3) -0.003(3) -0.015(3)
C14 0.022(3) 0.038(4) 0.039(5) 0.002(4) -0.008(3) -0.007(3)
C15 0.034(3) 0.035(3) 0.036(5) 0.002(3) -0.016(3) -0.011(3)
C16 0.040(4) 0.032(3) 0.046(6) -0.004(4) -0.012(4) -0.013(3)
C17 0.029(3) 0.029(3) 0.036(5) -0.011(3) -0.002(3) -0.006(3)
C18 0.031(3) 0.040(3) 0.023(4) 0.001(3) -0.006(3) -0.018(3)
C19 0.036(3) 0.039(3) 0.021(4) -0.003(3) -0.008(3) -0.012(3)
C20 0.042(4) 0.045(4) 0.043(6) -0.007(4) -0.013(4) -0.014(3)
C21 0.046(4) 0.042(4) 0.037(5) -0.005(4) -0.011(4) -0.009(3)
C22 0.035(3) 0.037(3) 0.042(5) -0.008(4) -0.011(4) -0.009(3)

loop_
_atom_type_symbol
_atom_type_description
_atom_type_scat_dispersion_real
_atom_type_scat_dispersion_imag
_atom_type_scat_source
C C 0.0033 0.0016 'International Tables Vol C Tables 4.2.6.8 and 6.1.1.4'
H H 0.0000 0.0000 'International Tables Vol C Tables 4.2.6.8 and 6.1.1.4'
N N 0.0061 0.0033 'International Tables Vol C Tables 4.2.6.8 and 6.1.1.4'
O O 0.0106 0.0060 'International Tables Vol C Tables 4.2.6.8 and 6.1.1.4'
U U -9.6767 9.6646 'International Tables Vol C Tables 4.2.6.8 and 6.1.1.4'
Cu Cu 0.3201 1.2651 'International Tables Vol C Tables 4.2.6.8 and 6.1.1.4'

loop_
_geom_angle_atom_site_label_1
_geom_angle_atom_site_label_2
_geom_angle_atom_site_label_3
_geom_angle
_geom_angle_site_symmetry_1
_geom_angle_site_symmetry_3
O1 U1 O2 178.9(2) . .
O1 U1 O5 91.02(16) . .
O2 U1 O5 88.84(16) . .
O1 U1 O3 86.93(18) . .
O2 U1 O3 94.17(18) . .
O5 U1 O3 87.36(15) . .
O1 U1 O4 94.26(17) . 2_567
O2 U1 O4 86.10(17) . 2_567
O5 U1 O4 167.21(14) . 2_567
O3 U1 O4 81.30(15) . 2_567
O1 U1 O7 87.23(19) . .
O2 U1 O7 91.66(19) . .
O5 U1 O7 74.23(15) . .
O3 U1 O7 160.57(13) . .
O4 U1 O7 117.62(14) 2_567 .
O1 U1 O8 85.21(16) . .
O2 U1 O8 93.94(16) . .
O5 U1 O8 123.99(16) . .
O3 U1 O8 147.73(15) . .
O4 U1 O8 68.17(16) 2_567 .
O7 U1 O8 49.79(14) . .
N3 Cu1 N3 180.0 2_666 .
N3 Cu1 N2 94.7(2) 2_666 .
N3 Cu1 N2 85.3(2) . .
N3 Cu1 N2 85.3(2) 2_666 2_666
N3 Cu1 N2 94.7(2) . 2_666
N2 Cu1 N2 180.0(2) . 2_666
C13 O3 U1 125.9(4) . .
C13 O4 U1 136.2(4) . 2_567
C14 O5 U1 129.5(4) . .
N1 O7 U1 97.3(4) . .
N1 O8 U1 97.7(4) . .
O9 N1 O8 124.2(6) . .
O9 N1 O7 121.5(6) . .
O8 N1 O7 114.3(6) . .
C15 N2 C19 113.4(5) . 2_666
C15 N2 Cu1 106.0(3) . .
C19 N2 Cu1 121.4(4) 2_666 .
C15 N2 H2 108(3) . .
C19 N2 H2 117(3) 2_666 .
Cu1 N2 H2 88(3) . .
C16 N3 C17 115.6(6) . .
C16 N3 Cu1 107.9(4) . .
C17 N3 Cu1 118.3(4) . .
C16 N3 H3 106(3) . .
C17 N3 H3 110(4) . .
Cu1 N3 H3 97(4) . .
C6 C1 C2 120.4(6) . .
C6 C1 C13 117.8(6) . .
C2 C1 C13 121.7(5) . .
C3 C2 C1 117.3(5) . .
C3 C2 C7 121.8(6) . .
C1 C2 C7 120.7(6) . .
C4 C3 C2 122.2(6) . .
C4 C3 H3A 118.9 . .
C2 C3 H3A 118.9 . .
C5 C4 C3 120.8(6) . .
C5 C4 H4 119.6 . .
C3 C4 H4 119.6 . .
C4 C5 C6 119.0(6) . .
C4 C5 H5 120.5 . .
C6 C5 H5 120.5 . .
C1 C6 C5 120.1(6) . .
C1 C6 H6 119.9 . .
C5 C6 H6 119.9 . .
C12 C7 C8 119.1(5) . .
C12 C7 C2 118.6(6) . .
C8 C7 C2 122.3(6) . .
C9 C8 C7 120.2(6) . .
C9 C8 C14 116.9(7) . .
C7 C8 C14 122.9(5) . .
C8 C9 C10 119.9(7) . .
C8 C9 H9 120.1 . .
C10 C9 H9 120.1 . .
C11 C10 C9 120.3(6) . .
C11 C10 H10 119.8 . .
C9 C10 H10 119.8 . .
C10 C11 C12 121.0(7) . .
C10 C11 H11 119.5 . .
C12 C11 H11 119.5 . .
C11 C12 C7 119.5(7) . .
C11 C12 H12 120.3 . .
C7 C12 H12 120.3 . .
O4 C13 O3 123.4(6) . .
O4 C13 C1 118.5(6) . .
O3 C13 C1 118.0(6) . .
O6 C14 O5 123.0(7) . .
O6 C14 C8 122.7(6) . .
O5 C14 C8 114.2(6) . .
N2 C15 C16 108.4(5) . .
N2 C15 H15A 110.0 . .
C16 C15 H15A 110.0 . .
N2 C15 H15B 110.0 . .
C16 C15 H15B 110.0 . .
H15A C15 H15B 108.4 . .
N3 C16 C15 108.4(5) . .
N3 C16 H16A 110.0 . .
C15 C16 H16A 110.0 . .
N3 C16 H16B 110.0 . .
C15 C16 H16B 110.0 . .
H16A C16 H16B 108.4 . .
N3 C17 C20 110.9(5) . .
N3 C17 C18 107.8(6) . .
C20 C17 C18 108.1(5) . .
N3 C17 C21 109.1(5) . .
C20 C17 C21 109.6(6) . .
C18 C17 C21 111.4(6) . .
C19 C18 C17 117.8(4) . .
C19 C18 H18A 107.9 . .
C17 C18 H18A 107.9 . .
C19 C18 H18B 107.9 . .
C17 C18 H18B 107.9 . .
H18A C18 H18B 107.2 . .
N2 C19 C18 110.2(5) 2_666 .
N2 C19 C22 110.1(5) 2_666 .
C18 C19 C22 109.1(4) . .
N2 C19 H19 109.1 2_666 .
C18 C19 H19 109.1 . .
C22 C19 H19 109.1 . .
C17 C20 H20A 109.5 . .
C17 C20 H20B 109.5 . .
H20A C20 H20B 109.5 . .
C17 C20 H20C 109.5 . .
H20A C20 H20C 109.5 . .
H20B C20 H20C 109.5 . .
C17 C21 H21A 109.5 . .
C17 C21 H21B 109.5 . .
H21A C21 H21B 109.5 . .
C17 C21 H21C 109.5 . .
H21A C21 H21C 109.5 . .
H21B C21 H21C 109.5 . .
C19 C22 H22A 109.5 . .
C19 C22 H22B 109.5 . .
H22A C22 H22B 109.5 . .
C19 C22 H22C 109.5 . .
H22A C22 H22C 109.5 . .
H22B C22 H22C 109.5 . .

loop_
_geom_bond_atom_site_label_1
_geom_bond_atom_site_label_2
_geom_bond_distance
_geom_bond_site_symmetry_2
U1 O1 1.742(4) .
U1 O2 1.750(4) .
U1 O5 2.293(4) .
U1 O3 2.299(5) .
U1 O4 2.372(4) 2_567
U1 O7 2.532(5) .
U1 O8 2.551(4) .
Cu1 N3 2.019(5) 2_666
Cu1 N3 2.019(5) .
Cu1 N2 2.037(5) .
Cu1 N2 2.037(5) 2_666
O3 C13 1.281(7) .
O4 C13 1.252(8) .
O5 C14 1.340(7) .
O6 C14 1.203(9) .
O7 N1 1.295(6) .
O8 N1 1.252(7) .
O9 N1 1.211(7) .
N2 C15 1.476(7) .
N2 C19 1.490(8) 2_666
N2 H2 0.968(10) .
N3 C16 1.486(7) .
N3 C17 1.499(9) .
N3 H3 0.964(10) .
C1 C6 1.396(8) .
C1 C2 1.406(8) .
C1 C13 1.492(8) .
C2 C3 1.380(8) .
C2 C7 1.491(8) .
C3 C4 1.374(8) .
C3 H3A 0.9500 .
C4 C5 1.364(8) .
C4 H4 0.9500 .
C5 C6 1.397(8) .
C5 H5 0.9500 .
C6 H6 0.9500 .
C7 C12 1.405(9) .
C7 C8 1.410(9) .
C8 C9 1.375(8) .
C8 C14 1.506(9) .
C9 C10 1.401(9) .
C9 H9 0.9500 .
C10 C11 1.361(10) .
C10 H10 0.9500 .
C11 C12 1.389(8) .
C11 H11 0.9500 .
C12 H12 0.9500 .
C15 C16 1.490(9) .
C15 H15A 0.9900 .
C15 H15B 0.9900 .
C16 H16A 0.9900 .
C16 H16B 0.9900 .
C17 C20 1.527(7) .
C17 C18 1.530(7) .
C17 C21 1.537(9) .
C18 C19 1.527(7) .
C18 H18A 0.9900 .
C18 H18B 0.9900 .
C19 C22 1.548(7) .
C19 H19 1.0000 .
C20 H20A 0.9800 .
C20 H20B 0.9800 .
C20 H20C 0.9800 .
C21 H21A 0.9800 .
C21 H21B 0.9800 .
C21 H21C 0.9800 .
C22 H22A 0.9800 .
C22 H22B 0.9800 .
C22 H22C 0.9800 .

loop_
_geom_hbond_atom_site_label_D
_geom_hbond_atom_site_label_H
_geom_hbond_atom_site_label_A
_geom_hbond_distance_DH
_geom_hbond_distance_HA
_geom_hbond_distance_DA
_geom_hbond_angle_DHA
_geom_hbond_site_symmetry_A
_geom_hbond_publ_flag
N2 H2 O7 0.968(10) 2.033(18) 2.981(7) 166(5) 2_666 yes
N3 H3 O6 0.964(10) 1.98(3) 2.866(7) 151(5) . yes
